data_7211507
loop_
_publ_author_name
'Deng, Zhao-Peng'
'Huo, Li-Hua'
'Wang, Huan-Yu'
'Gao, Shan'
'Zhao, Hui'

_publ_section_title
;
 A series of three-dimensional lanthanide metal--organic frameworks with
 biphenylethene-4,4&#x2032;-dicarboxylic acid: Hydrothermal syntheses and
 structures
;
_journal_issue 5
_journal_name_full CrystEngComm
_journal_page_first 1526
_journal_paper_doi 10.1039/b905736f
_journal_volume 12
_journal_year 2010
_chemical_formula_moiety 'C24 H19 O8 Tb'
_chemical_formula_sum 'C24 H19 O8 Tb'
_chemical_formula_weight 594.31
_chemical_name_systematic
;
?
;
_space_group_IT_number 2
_symmetry_cell_setting triclinic
_symmetry_space_group_name_Hall '-P 1'
_symmetry_space_group_name_H-M 'P -1'
_atom_sites_solution_hydrogens geom
_atom_sites_solution_primary direct
_atom_sites_solution_secondary difmap
_audit_creation_method SHELXL-97
_cell_angle_alpha 82.87(3)
_cell_angle_beta 88.85(3)
_cell_angle_gamma 71.41(3)
_cell_formula_units_Z 2
_cell_length_a 7.4342(15)
_cell_length_b 8.7266(17)
_cell_length_c 16.572(3)
_cell_measurement_reflns_used 9032
_cell_measurement_temperature 295(2)
_cell_measurement_theta_max 27.45
_cell_measurement_theta_min 3.12
_cell_volume 1010.9(4)
_computing_cell_refinement RAPID-AUTO
_computing_data_collection 'RAPID-AUTO (Rigaku Corporation, 1998)'
_computing_data_reduction 'CrystalStructure (Rigaku/MSC and Rigaku Corporation, 2002)'
_computing_molecular_graphics 'ORTEP-II (Johnson, 1976)'
_computing_publication_material SHELXL-97
_computing_structure_refinement 'SHELXL-97 (Sheldrick, 1997)'
_computing_structure_solution 'SHELXS-97 (Sheldrick, 1997)'
_diffrn_ambient_temperature 295(2)
_diffrn_detector_area_resol_mean 10
_diffrn_measured_fraction_theta_full 0.989
_diffrn_measured_fraction_theta_max 0.989
_diffrn_measurement_device_type 'Rigaku RAXIS-RAPID'
_diffrn_measurement_method '\w scan'
_diffrn_radiation_monochromator graphite
_diffrn_radiation_source 'fine-focus sealed tube'
_diffrn_radiation_type MoK\a
_diffrn_radiation_wavelength 0.71073
_diffrn_reflns_av_R_equivalents 0.0401
_diffrn_reflns_av_sigmaI/netI 0.0523
_diffrn_reflns_limit_h_max 9
_diffrn_reflns_limit_h_min -9
_diffrn_reflns_limit_k_max 11
_diffrn_reflns_limit_k_min -10
_diffrn_reflns_limit_l_max 21
_diffrn_reflns_limit_l_min -21
_diffrn_reflns_number 9921
_diffrn_reflns_theta_full 27.46
_diffrn_reflns_theta_max 27.46
_diffrn_reflns_theta_min 3.12
_diffrn_standards_decay_% 0
_diffrn_standards_interval_count 0
_diffrn_standards_interval_time 0
_diffrn_standards_number 0
_exptl_absorpt_coefficient_mu 3.551
_exptl_absorpt_correction_T_max 0.659
_exptl_absorpt_correction_T_min 0.538
_exptl_absorpt_correction_type multi-scan
_exptl_absorpt_process_details 'ABSCOR (Higashi, 1995)'
_exptl_crystal_colour colorless
_exptl_crystal_density_diffrn 1.952
_exptl_crystal_density_method 'not measured'
_exptl_crystal_description block
_exptl_crystal_F_000 584
_exptl_crystal_size_max 0.18
_exptl_crystal_size_mid 0.16
_exptl_crystal_size_min 0.12
_refine_diff_density_max 1.811
_refine_diff_density_min -1.548
_refine_diff_density_rms 0.165
_refine_ls_extinction_method none
_refine_ls_goodness_of_fit_ref 1.122
_refine_ls_hydrogen_treatment mixed
_refine_ls_matrix_type full
_refine_ls_number_parameters 310
_refine_ls_number_reflns 4586
_refine_ls_number_restraints 6
_refine_ls_restrained_S_all 1.121
_refine_ls_R_factor_all 0.0368
_refine_ls_R_factor_gt 0.0321
_refine_ls_shift/su_max 0.001
_refine_ls_shift/su_mean <0.001
_refine_ls_structure_factor_coef Fsqd
_refine_ls_weighting_details 'calc w=1/[\s^2^(Fo^2^)+(0.0455P)^2^+0.7409P] where P=(Fo^2^+2Fc^2^)/3'
_refine_ls_weighting_scheme calc
_refine_ls_wR_factor_gt 0.0744
_refine_ls_wR_factor_ref 0.0902
_reflns_number_gt 4201
_reflns_number_total 4586
_reflns_threshold_expression I>2\s(I)
_cod_data_source_file b905736f.txt
_cod_data_source_block complex8
_cod_depositor_comments
;
The following automatic conversions were performed:

'_symmetry_cell_setting' value 'Triclinic' changed to 'triclinic'
according to /home/saulius/struct/CIF-dictionaries/cif_core.dic
dictionary named 'cif_core.dic' version 2.4.2 from 2011-04-26.

Automatic conversion script
Id: cif_fix_values 1891 2012-01-12 08:04:46Z andrius 
;
_cod_database_code 7211507

loop_
_symmetry_equiv_pos_as_xyz
'x, y, z'
'-x, -y, -z'

loop_
_atom_site_label
_atom_site_type_symbol
_atom_site_fract_x
_atom_site_fract_y
_atom_site_fract_z
_atom_site_U_iso_or_equiv
_atom_site_adp_type
_atom_site_occupancy
_atom_site_symmetry_multiplicity
_atom_site_calc_flag
_atom_site_refinement_flags
Tb1 Tb 0.57430(3) 0.25573(2) 1.016565(11) 0.01774(8) Uani 1 1 d .
O1W O 0.2297(5) 0.3458(4) 1.0029(2) 0.0300(7) Uani 1 1 d D
H1W1 H 0.180(7) 0.416(5) 0.963(2) 0.045 Uiso 1 1 d D
H1W2 H 0.156(6) 0.358(7) 1.043(2) 0.045 Uiso 1 1 d D
O2W O 0.8153(5) -0.0186(4) 1.0194(3) 0.0372(9) Uani 1 1 d D
H2W1 H 0.915(6) -0.042(6) 1.049(3) 0.056 Uiso 1 1 d D
H2W2 H 0.794(8) -0.107(4) 1.013(4) 0.056 Uiso 1 1 d D
O1 O 0.7883(5) 0.2776(4) 0.9048(2) 0.0283(7) Uani 1 1 d .
O2 O 0.5459(5) 0.4994(4) 0.91572(19) 0.0260(7) Uani 1 1 d .
O3 O 0.5228(5) 0.8480(4) 0.08913(19) 0.0279(7) Uani 1 1 d .
O4 O 0.4745(5) 1.0989(4) 0.1191(2) 0.0266(7) Uani 1 1 d .
O5 O 0.8249(5) 0.2610(4) 1.08809(19) 0.0283(7) Uani 1 1 d .
O6 O 0.9615(5) 0.4358(4) 1.1247(2) 0.0310(7) Uani 1 1 d .
C1 C 0.6782(7) 0.4116(5) 0.8729(3) 0.0219(9) Uani 1 1 d .
C2 C 0.6851(6) 0.4625(5) 0.7841(3) 0.0217(9) Uani 1 1 d .
C7 C 0.5625(6) 0.6096(5) 0.7482(3) 0.0223(9) Uani 1 1 d .
H7 H 0.4827 0.6810 0.7807 0.027 Uiso 1 1 calc R
C6 C 0.5571(7) 0.6520(5) 0.6645(3) 0.0257(9) Uani 1 1 d .
H6 H 0.4737 0.7514 0.6417 0.031 Uiso 1 1 calc R
C5 C 0.6750(7) 0.5475(5) 0.6142(3) 0.0228(9) Uani 1 1 d .
C4 C 0.8009(7) 0.3998(6) 0.6514(3) 0.0289(10) Uani 1 1 d .
H4 H 0.8834 0.3290 0.6194 0.035 Uiso 1 1 calc R
C3 C 0.8041(7) 0.3582(6) 0.7342(3) 0.0289(10) Uani 1 1 d .
H3 H 0.8871 0.2588 0.7573 0.035 Uiso 1 1 calc R
C8 C 0.6731(7) 0.5880(6) 0.5254(3) 0.0275(10) Uani 1 1 d .
H8 H 0.7522 0.5100 0.4958 0.033 Uiso 1 1 calc R
C9 C 0.5682(7) 0.7263(6) 0.4838(3) 0.0304(11) Uani 1 1 d .
H9 H 0.4923 0.8034 0.5148 0.036 Uiso 1 1 calc R
C10 C 0.5556(7) 0.7743(6) 0.3953(3) 0.0252(9) Uani 1 1 d .
C15 C 0.4378(7) 0.9315(5) 0.3656(3) 0.0250(9) Uani 1 1 d .
H15 H 0.3681 0.9994 0.4021 0.030 Uiso 1 1 calc R
C14 C 0.4233(6) 0.9870(5) 0.2839(3) 0.0215(9) Uani 1 1 d .
H14 H 0.3480 1.0929 0.2658 0.026 Uiso 1 1 calc R
C13 C 0.5215(6) 0.8847(5) 0.2278(3) 0.0198(8) Uani 1 1 d .
C12 C 0.6377(7) 0.7275(5) 0.2564(3) 0.0249(9) Uani 1 1 d .
H12 H 0.7044 0.6584 0.2198 0.030 Uiso 1 1 calc R
C11 C 0.6538(7) 0.6747(5) 0.3385(3) 0.0252(9) Uani 1 1 d .
H11 H 0.7322 0.5700 0.3566 0.030 Uiso 1 1 calc R
C22 C 0.9926(7) 0.2199(6) 1.3676(3) 0.0265(10) Uani 1 1 d .
H22 H 1.0330 0.2643 1.4092 0.032 Uiso 1 1 calc R
C16 C 0.5035(6) 0.9469(5) 0.1395(3) 0.0206(9) Uani 1 1 d .
C17 C 0.9021(6) 0.3160(5) 1.1403(3) 0.0216(9) Uani 1 1 d .
C18 C 0.9226(6) 0.2302(5) 1.2253(3) 0.0195(8) Uani 1 1 d .
C23 C 0.9797(6) 0.2962(5) 1.2888(3) 0.0230(9) Uani 1 1 d .
H23 H 1.0094 0.3925 1.2780 0.028 Uiso 1 1 calc R
C21 C 0.9457(6) 0.0764(5) 1.3857(3) 0.0252(9) Uani 1 1 d .
C20 C 0.8871(6) 0.0134(5) 1.3214(3) 0.0252(9) Uani 1 1 d .
H20 H 0.8540 -0.0813 1.3320 0.030 Uiso 1 1 calc R
C19 C 0.8770(6) 0.0885(5) 1.2425(3) 0.0248(9) Uani 1 1 d .
H19 H 0.8392 0.0432 1.2006 0.030 Uiso 1 1 calc R
C24 C 0.9585(7) -0.0114(6) 1.4674(3) 0.0314(11) Uani 1 1 d .
H24 H 0.9018 -0.0929 1.4744 0.038 Uiso 1 1 calc R

loop_
_atom_site_aniso_label
_atom_site_aniso_U_11
_atom_site_aniso_U_22
_atom_site_aniso_U_33
_atom_site_aniso_U_23
_atom_site_aniso_U_13
_atom_site_aniso_U_12
Tb1 0.02216(12) 0.01802(12) 0.01323(12) 0.00067(8) 0.00004(8) -0.00764(8)
O1W 0.0238(17) 0.0365(18) 0.0227(17) 0.0028(15) 0.0016(13) -0.0023(14)
O2W 0.0267(19) 0.0253(16) 0.058(3) -0.0029(18) 0.0034(17) -0.0070(14)
O1 0.0313(18) 0.0276(16) 0.0212(16) 0.0049(14) -0.0012(13) -0.0053(14)
O2 0.0377(19) 0.0226(15) 0.0183(15) -0.0003(13) 0.0072(13) -0.0117(14)
O3 0.040(2) 0.0307(17) 0.0162(16) -0.0042(14) -0.0006(13) -0.0155(15)
O4 0.0341(19) 0.0214(15) 0.0226(17) 0.0010(14) 0.0062(13) -0.0083(13)
O5 0.0348(19) 0.0329(17) 0.0199(16) -0.0013(14) -0.0070(13) -0.0147(15)
O6 0.040(2) 0.0364(18) 0.0201(16) 0.0049(15) -0.0012(14) -0.0202(16)
C1 0.029(2) 0.0212(19) 0.016(2) -0.0020(18) 0.0001(17) -0.0094(17)
C2 0.025(2) 0.021(2) 0.016(2) -0.0007(18) 0.0017(16) -0.0052(17)
C7 0.025(2) 0.024(2) 0.017(2) -0.0041(18) 0.0046(17) -0.0068(17)
C6 0.027(2) 0.020(2) 0.025(2) 0.0005(19) 0.0005(18) -0.0025(17)
C5 0.028(2) 0.028(2) 0.0119(19) 0.0038(18) -0.0005(16) -0.0092(18)
C4 0.037(3) 0.024(2) 0.021(2) -0.0008(19) 0.0025(19) -0.0024(19)
C3 0.035(3) 0.024(2) 0.023(2) 0.0019(19) -0.0011(19) -0.0040(19)
C8 0.037(3) 0.031(2) 0.013(2) -0.0018(19) 0.0064(18) -0.009(2)
C9 0.037(3) 0.033(2) 0.017(2) -0.001(2) 0.0063(19) -0.006(2)
C10 0.028(2) 0.030(2) 0.015(2) 0.0062(19) -0.0028(17) -0.0095(19)
C15 0.029(2) 0.022(2) 0.023(2) -0.0037(19) 0.0028(18) -0.0066(18)
C14 0.026(2) 0.0177(19) 0.019(2) 0.0000(17) -0.0008(17) -0.0055(17)
C13 0.024(2) 0.022(2) 0.0136(19) 0.0009(17) -0.0009(16) -0.0091(17)
C12 0.032(2) 0.020(2) 0.021(2) -0.0038(18) 0.0001(18) -0.0047(18)
C11 0.033(3) 0.0171(19) 0.021(2) -0.0015(18) 0.0005(18) -0.0027(18)
C22 0.030(2) 0.029(2) 0.024(2) -0.004(2) -0.0035(18) -0.0133(19)
C16 0.019(2) 0.027(2) 0.017(2) 0.0021(18) 0.0008(16) -0.0115(17)
C17 0.020(2) 0.024(2) 0.019(2) 0.0009(18) 0.0011(16) -0.0061(17)
C18 0.017(2) 0.024(2) 0.017(2) 0.0011(17) -0.0013(15) -0.0067(16)
C23 0.026(2) 0.021(2) 0.023(2) 0.0029(18) -0.0023(17) -0.0105(17)
C21 0.023(2) 0.025(2) 0.025(2) -0.0005(19) 0.0013(17) -0.0053(18)
C20 0.025(2) 0.024(2) 0.025(2) 0.0026(19) -0.0014(18) -0.0064(18)
C19 0.026(2) 0.024(2) 0.025(2) -0.0007(19) -0.0043(18) -0.0096(18)
C24 0.032(3) 0.030(2) 0.026(2) 0.005(2) 0.002(2) -0.006(2)

loop_
_atom_type_symbol
_atom_type_description
_atom_type_scat_dispersion_real
_atom_type_scat_dispersion_imag
_atom_type_scat_source
C C 0.0033 0.0016 'International Tables Vol C Tables 4.2.6.8 and 6.1.1.4'
H H 0.0000 0.0000 'International Tables Vol C Tables 4.2.6.8 and 6.1.1.4'
O O 0.0106 0.0060 'International Tables Vol C Tables 4.2.6.8 and 6.1.1.4'
Tb Tb -0.1723 4.1537 'International Tables Vol C Tables 4.2.6.8 and 6.1.1.4'

loop_
_geom_angle_atom_site_label_1
_geom_angle_atom_site_label_2
_geom_angle_atom_site_label_3
_geom_angle
_geom_angle_site_symmetry_1
_geom_angle_site_symmetry_3
O5 Tb1 O3 145.34(12) . 2_666
O5 Tb1 O4 94.41(13) . 1_546
O3 Tb1 O4 96.13(12) 2_666 1_546
O5 Tb1 O1W 146.03(12) . .
O3 Tb1 O1W 68.60(13) 2_666 .
O4 Tb1 O1W 74.60(12) 1_546 .
O5 Tb1 O2 75.62(12) . 2_667
O3 Tb1 O2 136.48(12) 2_666 2_667
O4 Tb1 O2 92.61(11) 1_546 2_667
O1W Tb1 O2 72.96(12) . 2_667
O5 Tb1 O1 80.56(12) . .
O3 Tb1 O1 73.91(12) 2_666 .
O4 Tb1 O1 150.00(11) 1_546 .
O1W Tb1 O1 124.38(12) . .
O2 Tb1 O1 114.30(11) 2_667 .
O5 Tb1 O2W 73.54(13) . .
O3 Tb1 O2W 77.07(13) 2_666 .
O4 Tb1 O2W 76.30(12) 1_546 .
O1W Tb1 O2W 131.56(13) . .
O2 Tb1 O2W 146.15(13) 2_667 .
O1 Tb1 O2W 73.91(12) . .
O5 Tb1 O2 98.05(12) . .
O3 Tb1 O2 85.15(11) 2_666 .
O4 Tb1 O2 156.00(12) 1_546 .
O1W Tb1 O2 83.71(12) . .
O2 Tb1 O2 70.94(12) 2_667 .
O1 Tb1 O2 53.13(11) . .
O2W Tb1 O2 126.95(12) . .
O5 Tb1 C1 93.52(13) . .
O3 Tb1 C1 73.58(12) 2_666 .
O4 Tb1 C1 169.63(12) 1_546 .
O1W Tb1 C1 102.15(13) . .
O2 Tb1 C1 95.84(12) 2_667 .
O1 Tb1 C1 26.42(12) . .
O2W Tb1 C1 99.61(13) . .
O2 Tb1 C1 27.49(11) . .
O5 Tb1 Tb1 86.32(9) . 2_667
O3 Tb1 Tb1 112.85(9) 2_666 2_667
O4 Tb1 Tb1 126.45(8) 1_546 2_667
O1W Tb1 Tb1 75.75(9) . 2_667
O2 Tb1 Tb1 35.88(7) 2_667 2_667
O1 Tb1 Tb1 82.99(8) . 2_667
O2W Tb1 Tb1 151.35(9) . 2_667
O2 Tb1 Tb1 35.06(7) . 2_667
C1 Tb1 Tb1 60.77(9) . 2_667
Tb1 O1W H1W1 117(4) . .
Tb1 O1W H1W2 124(4) . .
H1W1 O1W H1W2 110(5) . .
Tb1 O2W H2W1 119(4) . .
Tb1 O2W H2W2 126(4) . .
H2W1 O2W H2W2 109(5) . .
C1 O1 Tb1 93.3(3) . .
C1 O2 Tb1 147.9(3) . 2_667
C1 O2 Tb1 90.2(3) . .
Tb1 O2 Tb1 109.06(12) 2_667 .
C16 O3 Tb1 154.5(3) . 2_666
C16 O4 Tb1 135.8(3) . 1_564
C17 O5 Tb1 152.9(3) . .
O1 C1 O2 119.8(4) . .
O1 C1 C2 120.3(4) . .
O2 C1 C2 119.6(4) . .
O1 C1 Tb1 60.2(2) . .
O2 C1 Tb1 62.3(2) . .
C2 C1 Tb1 157.8(3) . .
C7 C2 C3 118.4(4) . .
C7 C2 C1 120.6(4) . .
C3 C2 C1 120.8(4) . .
C2 C7 C6 121.0(4) . .
C2 C7 H7 119.5 . .
C6 C7 H7 119.5 . .
C7 C6 C5 120.9(4) . .
C7 C6 H6 119.6 . .
C5 C6 H6 119.6 . .
C6 C5 C4 117.6(4) . .
C6 C5 C8 122.5(4) . .
C4 C5 C8 119.9(4) . .
C3 C4 C5 121.1(4) . .
C3 C4 H4 119.5 . .
C5 C4 H4 119.5 . .
C4 C3 C2 121.0(4) . .
C4 C3 H3 119.5 . .
C2 C3 H3 119.5 . .
C9 C8 C5 125.5(4) . .
C9 C8 H8 117.3 . .
C5 C8 H8 117.3 . .
C8 C9 C10 128.6(4) . .
C8 C9 H9 115.7 . .
C10 C9 H9 115.7 . .
C11 C10 C15 117.5(4) . .
C11 C10 C9 124.5(4) . .
C15 C10 C9 118.0(4) . .
C14 C15 C10 121.4(4) . .
C14 C15 H15 119.3 . .
C10 C15 H15 119.3 . .
C15 C14 C13 120.2(4) . .
C15 C14 H14 119.9 . .
C13 C14 H14 119.9 . .
C12 C13 C14 119.0(4) . .
C12 C13 C16 121.6(4) . .
C14 C13 C16 119.4(4) . .
C11 C12 C13 120.1(4) . .
C11 C12 H12 119.9 . .
C13 C12 H12 119.9 . .
C12 C11 C10 121.7(4) . .
C12 C11 H11 119.1 . .
C10 C11 H11 119.1 . .
C23 C22 C21 120.9(4) . .
C23 C22 H22 119.6 . .
C21 C22 H22 119.6 . .
O3 C16 O4 123.2(4) . .
O3 C16 C13 118.8(4) . .
O4 C16 C13 118.0(4) . .
O6 C17 O5 124.1(4) . .
O6 C17 C18 119.1(4) . .
O5 C17 C18 116.8(4) . .
C19 C18 C23 119.0(4) . .
C19 C18 C17 120.3(4) . .
C23 C18 C17 120.6(4) . .
C22 C23 C18 120.5(4) . .
C22 C23 H23 119.7 . .
C18 C23 H23 119.7 . .
C20 C21 C22 117.7(4) . .
C20 C21 C24 118.7(4) . .
C22 C21 C24 123.6(4) . .
C19 C20 C21 121.4(4) . .
C19 C20 H20 119.3 . .
C21 C20 H20 119.3 . .
C18 C19 C20 120.5(4) . .
C18 C19 H19 119.8 . .
C20 C19 H19 119.8 . .
C24 C24 C21 127.4(6) 2_758 .
C24 C24 H24 116.3 2_758 .
C21 C24 H24 116.3 . .

loop_
_geom_bond_atom_site_label_1
_geom_bond_atom_site_label_2
_geom_bond_distance
_geom_bond_site_symmetry_2
Tb1 O5 2.243(3) .
Tb1 O3 2.296(3) 2_666
Tb1 O4 2.309(3) 1_546
Tb1 O1W 2.435(3) .
Tb1 O2 2.441(3) 2_667
Tb1 O1 2.446(3) .
Tb1 O2W 2.487(3) .
Tb1 O2 2.491(3) .
Tb1 C1 2.813(5) .
O1W H1W1 0.85(4) .
O1W H1W2 0.85(4) .
O2W H2W1 0.85(5) .
O2W H2W2 0.86(4) .
O1 C1 1.254(5) .
O2 C1 1.298(5) .
O2 Tb1 2.441(3) 2_667
O3 C16 1.248(5) .
O3 Tb1 2.296(3) 2_666
O4 C16 1.277(5) .
O4 Tb1 2.309(3) 1_564
O5 C17 1.268(5) .
O6 C17 1.256(6) .
C1 C2 1.488(6) .
C2 C7 1.385(6) .
C2 C3 1.392(6) .
C7 C6 1.389(6) .
C7 H7 0.9300 .
C6 C5 1.394(6) .
C6 H6 0.9300 .
C5 C4 1.405(6) .
C5 C8 1.470(6) .
C4 C3 1.374(7) .
C4 H4 0.9300 .
C3 H3 0.9300 .
C8 C9 1.325(7) .
C8 H8 0.9300 .
C9 C10 1.472(6) .
C9 H9 0.9300 .
C10 C11 1.394(6) .
C10 C15 1.405(6) .
C15 C14 1.375(6) .
C15 H15 0.9300 .
C14 C13 1.399(6) .
C14 H14 0.9300 .
C13 C12 1.397(6) .
C13 C16 1.489(6) .
C12 C11 1.377(6) .
C12 H12 0.9300 .
C11 H11 0.9300 .
C22 C23 1.381(6) .
C22 C21 1.400(7) .
C22 H22 0.9300 .
C17 C18 1.498(6) .
C18 C19 1.379(6) .
C18 C23 1.394(6) .
C23 H23 0.9300 .
C21 C20 1.394(7) .
C21 C24 1.460(7) .
C20 C19 1.381(7) .
C20 H20 0.9300 .
C19 H19 0.9300 .
C24 C24 1.321(10) 2_758
C24 H24 0.9300 .

loop_
_geom_hbond_atom_site_label_D
_geom_hbond_atom_site_label_H
_geom_hbond_atom_site_label_A
_geom_hbond_distance_DH
_geom_hbond_distance_HA
_geom_hbond_distance_DA
_geom_hbond_angle_DHA
_geom_hbond_site_symmetry_A
O1W H1W1 O6 0.85(4) 1.90(4) 2.742(5) 172(6) 2_667
O1W H1W2 O6 0.85(4) 1.98(4) 2.811(5) 167(5) 1_455
O2W H2W1 O2W 0.85(5) 2.45(6) 2.917(8) 115(5) 2_757
O2W H2W1 O1 0.85(5) 2.54(4) 3.251(5) 141(5) 2_757
O2W H2W2 O1W 0.86(4) 2.19(4) 3.046(5) 174(5) 2_657
O2W H2W2 O3 0.86(4) 2.47(6) 2.932(5) 115(5) 1_546

loop_
_geom_torsion_atom_site_label_1
_geom_torsion_atom_site_label_2
_geom_torsion_atom_site_label_3
_geom_torsion_atom_site_label_4
_geom_torsion
_geom_torsion_site_symmetry_1
_geom_torsion_site_symmetry_4
O5 Tb1 O1 C1 -118.3(3) . .
O3 Tb1 O1 C1 85.4(3) 2_666 .
O4 Tb1 O1 C1 159.3(3) 1_546 .
O1W Tb1 O1 C1 36.5(3) . .
O2 Tb1 O1 C1 -48.9(3) 2_667 .
O2W Tb1 O1 C1 166.2(3) . .
O2 Tb1 O1 C1 -10.7(2) . .
Tb1 Tb1 O1 C1 -30.9(3) 2_667 .
O5 Tb1 O2 C1 82.1(3) . .
O3 Tb1 O2 C1 -63.2(3) 2_666 .
O4 Tb1 O2 C1 -157.3(3) 1_546 .
O1W Tb1 O2 C1 -132.1(3) . .
O2 Tb1 O2 C1 153.8(3) 2_667 .
O1 Tb1 O2 C1 10.3(2) . .
O2W Tb1 O2 C1 6.7(3) . .
Tb1 Tb1 O2 C1 153.8(3) 2_667 .
O5 Tb1 O2 Tb1 -71.69(15) . 2_667
O3 Tb1 O2 Tb1 143.06(15) 2_666 2_667
O4 Tb1 O2 Tb1 48.9(3) 1_546 2_667
O1W Tb1 O2 Tb1 74.10(14) . 2_667
O2 Tb1 O2 Tb1 0.0 2_667 2_667
O1 Tb1 O2 Tb1 -143.45(19) . 2_667
O2W Tb1 O2 Tb1 -147.11(14) . 2_667
C1 Tb1 O2 Tb1 -153.8(3) . 2_667
O3 Tb1 O5 C17 170.5(6) 2_666 .
O4 Tb1 O5 C17 -82.0(7) 1_546 .
O1W Tb1 O5 C17 -13.3(8) . .
O2 Tb1 O5 C17 9.5(7) 2_667 .
O1 Tb1 O5 C17 127.8(7) . .
O2W Tb1 O5 C17 -156.3(7) . .
O2 Tb1 O5 C17 77.4(7) . .
C1 Tb1 O5 C17 104.7(7) . .
Tb1 Tb1 O5 C17 44.3(7) 2_667 .
Tb1 O1 C1 O2 19.2(4) . .
Tb1 O1 C1 C2 -154.3(4) . .
Tb1 O2 C1 O1 109.4(6) 2_667 .
Tb1 O2 C1 O1 -18.8(4) . .
Tb1 O2 C1 C2 -77.0(7) 2_667 .
Tb1 O2 C1 C2 154.7(4) . .
Tb1 O2 C1 Tb1 128.3(5) 2_667 .
O5 Tb1 C1 O1 60.5(3) . .
O3 Tb1 C1 O1 -86.8(3) 2_666 .
O4 Tb1 C1 O1 -79.3(7) 1_546 .
O1W Tb1 C1 O1 -149.9(3) . .
O2 Tb1 C1 O1 136.4(3) 2_667 .
O2W Tb1 C1 O1 -13.4(3) . .
O2 Tb1 C1 O1 161.2(4) . .
Tb1 Tb1 C1 O1 144.3(3) 2_667 .
O5 Tb1 C1 O2 -100.7(3) . .
O3 Tb1 C1 O2 112.1(3) 2_666 .
O4 Tb1 C1 O2 119.5(6) 1_546 .
O1W Tb1 C1 O2 49.0(3) . .
O2 Tb1 C1 O2 -24.8(3) 2_667 .
O1 Tb1 C1 O2 -161.2(4) . .
O2W Tb1 C1 O2 -174.6(3) . .
Tb1 Tb1 C1 O2 -16.9(2) 2_667 .
O5 Tb1 C1 C2 158.3(8) . .
O3 Tb1 C1 C2 11.1(8) 2_666 .
O4 Tb1 C1 C2 18.6(13) 1_546 .
O1W Tb1 C1 C2 -52.0(8) . .
O2 Tb1 C1 C2 -125.8(8) 2_667 .
O1 Tb1 C1 C2 97.9(8) . .
O2W Tb1 C1 C2 84.5(8) . .
O2 Tb1 C1 C2 -101.0(9) . .
Tb1 Tb1 C1 C2 -117.9(8) 2_667 .
O1 C1 C2 C7 179.3(4) . .
O2 C1 C2 C7 5.8(7) . .
Tb1 C1 C2 C7 94.5(8) . .
O1 C1 C2 C3 4.3(7) . .
O2 C1 C2 C3 -169.2(4) . .
Tb1 C1 C2 C3 -80.5(9) . .
C3 C2 C7 C6 0.4(7) . .
C1 C2 C7 C6 -174.6(4) . .
C2 C7 C6 C5 0.0(7) . .
C7 C6 C5 C4 -1.0(7) . .
C7 C6 C5 C8 179.9(5) . .
C6 C5 C4 C3 1.6(7) . .
C8 C5 C4 C3 -179.3(5) . .
C5 C4 C3 C2 -1.2(8) . .
C7 C2 C3 C4 0.1(7) . .
C1 C2 C3 C4 175.2(5) . .
C6 C5 C8 C9 2.6(8) . .
C4 C5 C8 C9 -176.5(5) . .
C5 C8 C9 C10 -178.6(5) . .
C8 C9 C10 C11 1.8(9) . .
C8 C9 C10 C15 -177.8(5) . .
C11 C10 C15 C14 -1.6(7) . .
C9 C10 C15 C14 177.9(5) . .
C10 C15 C14 C13 2.3(7) . .
C15 C14 C13 C12 -1.7(7) . .
C15 C14 C13 C16 179.8(4) . .
C14 C13 C12 C11 0.3(7) . .
C16 C13 C12 C11 178.9(4) . .
C13 C12 C11 C10 0.3(8) . .
C15 C10 C11 C12 0.3(7) . .
C9 C10 C11 C12 -179.2(5) . .
Tb1 O3 C16 O4 -61.0(9) 2_666 .
Tb1 O3 C16 C13 121.2(6) 2_666 .
Tb1 O4 C16 O3 -36.1(7) 1_564 .
Tb1 O4 C16 C13 141.8(3) 1_564 .
C12 C13 C16 O3 29.8(6) . .
C14 C13 C16 O3 -151.7(4) . .
C12 C13 C16 O4 -148.2(4) . .
C14 C13 C16 O4 30.3(6) . .
Tb1 O5 C17 O6 -86.6(8) . .
Tb1 O5 C17 C18 93.5(7) . .
O6 C17 C18 C19 -173.3(4) . .
O5 C17 C18 C19 6.7(6) . .
O6 C17 C18 C23 9.6(6) . .
O5 C17 C18 C23 -170.5(4) . .
C21 C22 C23 C18 -1.1(7) . .
C19 C18 C23 C22 0.7(7) . .
C17 C18 C23 C22 177.9(4) . .
C23 C22 C21 C20 0.4(7) . .
C23 C22 C21 C24 179.2(4) . .
C22 C21 C20 C19 0.6(7) . .
C24 C21 C20 C19 -178.2(4) . .
C23 C18 C19 C20 0.3(7) . .
C17 C18 C19 C20 -176.9(4) . .
C21 C20 C19 C18 -0.9(7) . .
C20 C21 C24 C24 167.0(6) . 2_758
C22 C21 C24 C24 -11.7(10) . 2_758
